data_2010161
loop_
_publ_author_name
'Lynch, V. M.'
'Baran, J. R.'
'Lagow, R. J.'
'Davis, Brian E.'

_publ_section_title
;
 Three polyhalogenated tricyclo[5.1.0.0^3,5^]octane compounds
;
_journal_issue 11
_journal_name_full 'Acta Crystallographica Section C'
_journal_page_first 1765
_journal_page_last 1768
_journal_paper_doi 10.1107/S0108270194003513
_journal_volume 50
_journal_year 1994
_chemical_formula_moiety 'C12 H18 Br2'
_chemical_formula_sum 'C12 H18 Br2'
_chemical_formula_weight 322.08
_chemical_name_systematic 4,8-dibromo-1,3,5,7-tetramethyl-cis-transoid-cis-tricyclo[5.1.0.0^3,5^]octane
_space_group_IT_number 14
_symmetry_cell_setting monoclinic
_symmetry_space_group_name_Hall '-P 2ybc'
_symmetry_space_group_name_H-M 'P 1 21/c 1'
_cell_angle_alpha 90
_cell_angle_beta 113.55(2)
_cell_angle_gamma 90
_cell_formula_units_Z 2
_cell_length_a 6.430(2)
_cell_length_b 13.437(4)
_cell_length_c 7.804(2)
_cell_measurement_reflns_used 20
_cell_measurement_temperature 298
_cell_measurement_theta_max 11.6
_cell_measurement_theta_min 4.1
_cell_volume 618.1(3)
_computing_cell_refinement 'Siemens P3/V Data Collection Software, version 4.1'
_computing_data_collection 'Siemens P3/V Data Collection Software, version 4.1'
_computing_data_reduction 'SHELXTL-Plus (Sheldrick, 1991)'
_computing_molecular_graphics SHELXTL-Plus
_computing_publication_material 'FUER (Larson, 1982); MPLN (Cordes, 1982)'
_computing_structure_refinement SHELXTL-Plus
_computing_structure_solution SHELXTL-Plus
_diffrn_ambient_temperature 298.0(10)
_diffrn_measurement_device 'Nicolet R3 diffractometer'
_diffrn_measurement_method \w
_diffrn_radiation_monochromator graphite
_diffrn_radiation_source 'X-ray tube'
_diffrn_radiation_type MoK\a
_diffrn_radiation_wavelength 0.71073
_diffrn_reflns_av_R_equivalents 0.041
_diffrn_reflns_limit_h_max 7
_diffrn_reflns_limit_h_min -8
_diffrn_reflns_limit_k_max 17
_diffrn_reflns_limit_k_min 0
_diffrn_reflns_limit_l_max 10
_diffrn_reflns_limit_l_min 0
_diffrn_reflns_number 3124
_diffrn_reflns_theta_max 27.5
_diffrn_reflns_theta_min 2
_diffrn_standards_decay_% 6
_diffrn_standards_interval_count 96
_diffrn_standards_number 4
_exptl_absorpt_coefficient_mu 6.457
_exptl_absorpt_correction_T_max 0.2311
_exptl_absorpt_correction_T_min 0.1524
_exptl_absorpt_correction_type analytical
_exptl_crystal_colour colorless
_exptl_crystal_density_diffrn 1.73
_exptl_crystal_description block
_exptl_crystal_F_000 320
_exptl_crystal_size_max 0.44
_exptl_crystal_size_mid 0.31
_exptl_crystal_size_min 0.27
_refine_diff_density_max 0.36
_refine_diff_density_min -0.66
_refine_ls_extinction_method none
_refine_ls_goodness_of_fit_obs 1.025
_refine_ls_hydrogen_treatment refall
_refine_ls_matrix_type full
_refine_ls_number_parameters 100
_refine_ls_R_factor_all 0.0608
_refine_ls_R_factor_obs 0.0346
_refine_ls_shift/esd_max 0.003
_refine_ls_shift/esd_mean 0.0004
_refine_ls_structure_factor_coef F
_refine_ls_weighting_details 'w = 1/[\s^2^(F)+0.0004F^2^]'
_refine_ls_weighting_scheme calc
_refine_ls_wR_factor_all 0.0406
_refine_ls_wR_factor_obs 0.0346
_reflns_number_observed 874
_reflns_number_total 1431
_reflns_observed_criterion F>4.0\s(F)
_cod_data_source_file cr1110.cif
_cod_data_source_block 3
_cod_depositor_comments
;
The following automatic conversions were performed:

'_refine_ls_weighting_scheme' value 'calc w =
1/[\s^2^(F)+0.0004F^2^]' was changed to 'calc'. New tag
'_refine_ls_weighting_details' was created. The value of the new tag
was set to 'w = 1/[\s^2^(F)+0.0004F^2^]'.

Automatic conversion script
Id: cif_fix_values 3143 2015-03-26 13:38:13Z robertas 
;
_cod_original_cell_volume 618.2(3)
_cod_original_sg_symbol_H-M 'P 21/c'
_cod_database_code 2010161

loop_
_symmetry_equiv_pos_as_xyz
x,y,z
-x,-y,-z
-x,1/2+y,1/2-z
x,1/2-y,1/2+z

loop_
_atom_site_aniso_label
_atom_site_aniso_U_11
_atom_site_aniso_U_22
_atom_site_aniso_U_33
_atom_site_aniso_U_12
_atom_site_aniso_U_13
_atom_site_aniso_U_23
Br 0.0528(3) 0.0560(3) 0.0374(3) 0.0067(2) 0.0067(2) 0.0043(2)
C1 0.050(2) 0.030(2) 0.036(2) 0.009(2) 0.016(2) -0.002(2)
C2 0.047(2) 0.023(2) 0.035(2) -0.002(2) 0.0163(14) -0.002(2)
C3 0.040(2) 0.037(2) 0.044(2) 0.002(2) 0.020(2) 0.006(2)
C4 0.039(2) 0.033(2) 0.033(2) 0.002(2) 0.0160(14) -0.001(2)
C5 0.061(3) 0.037(3) 0.053(2) -0.010(3) 0.015(2) -0.008(3)
C6 0.071(3) 0.050(3) 0.043(3) 0.004(2) 0.030(2) -0.005(2)

loop_
_atom_site_label
_atom_site_fract_x
_atom_site_fract_y
_atom_site_fract_z
_atom_site_U_iso_or_equiv
_atom_site_calc_flag
_atom_site_calc_attached_atom
Br 0.13627(7) 0.59033(3) 0.18891(5) 0.0523(2) uani ?
C1 0.3094(7) 0.6329(3) 0.4412(5) 0.0390(15) uani ?
C2 0.5584(6) 0.6094(2) 0.5370(5) 0.0350(14) uani ?
C3 0.6687(7) 0.5480(3) 0.4342(6) 0.039(2) uani ?
C4 0.3883(6) 0.5607(3) 0.6024(5) 0.0348(14) uani ?
C5 0.7090(10) 0.6927(4) 0.6490(8) 0.053(2) uani ?
C6 0.3723(9) 0.5970(4) 0.7806(6) 0.053(2) uani ?
H1 0.258(6) 0.692(3) 0.457(5) 0.043(11) uiso ?
H3A 0.637(6) 0.578(2) 0.311(5) 0.035(9) uiso ?
H3B 0.819(7) 0.552(3) 0.493(5) 0.036(10) uiso ?
H5A 0.820(8) 0.672(3) 0.755(7) 0.060(14) uiso ?
H5B 0.635(7) 0.735(4) 0.684(5) 0.055(14) uiso ?
H5C 0.796(8) 0.723(4) 0.582(7) 0.08(2) uiso ?
H6A 0.219(9) 0.568(4) 0.779(8) 0.08(2) uiso ?
H6B 0.496(11) 0.575(4) 0.889(9) 0.10(2) uiso ?
H6C 0.372(8) 0.670(4) 0.786(6) 0.07(2) uiso ?

loop_
_atom_type_symbol
_atom_type_scat_dispersion_real
_atom_type_scat_dispersion_imag
_atom_type_scat_source
C .002 .002 'IntTabIV '
H 0 0 'IntTabIV '
Br -.374 2.456 'IntTabIV '

loop_
_geom_angle_atom_site_label_1
_geom_angle_atom_site_label_2
_geom_angle_atom_site_label_3
_geom_angle_site_symmetry_1
_geom_angle_site_symmetry_3
_geom_angle
_geom_angle_publ_flag
C2 C1 C4 . . 60.9(2) yes
C2 C1 Br . . 120.8(3) yes
C4 C1 Br . . 121.9(3) yes
C3 C2 C4 . . 119.7(3) yes
C3 C2 C5 . . 112.5(4) yes
C3 C2 C1 . . 118.9(3) yes
C4 C2 C5 . . 120.3(4) yes
C4 C2 C1 . . 59.6(3) yes
C5 C2 C1 . . 116.2(3) yes
C6 C4 C1 . . 115.8(3) yes
C6 C4 C2 . . 119.3(3) yes
C1 C4 C2 . . 59.5(2) yes
C3 C4 C2 2_666 . 120.3(4) yes
C3 C4 C6 2_666 . 112.7(4) yes
C3 C4 C1 2_666 . 119.4(3) yes
C4 C3 C2 2_666 . 120.0(4) yes
C2 C1 H1 . . 120(2) no
C4 C1 H1 . . 119(3) no
H1 C1 Br . . 108(2) no
H3A C3 H3B . . 104(4) no
H3A C3 C2 . . 110(2) no
H3B C3 C2 . . 110(3) no
H3A C3 C4 . 2_666 106(2) no
H3B C3 C4 . 2_666 107(2) no
H5A C5 H5B . . 104(4) no
H5A C5 H5C . . 102(5) no
H5A C5 C2 . . 113(3) no
H5B C5 H5C . . 114(5) no
H5B C5 C2 . . 112(3) no
H5C C5 C2 . . 111(3) no
H6A C6 H6B . . 110(5) no
H6A C6 H6C . . 111(4) no
H6A C6 C4 . . 106(3) no
H6B C6 H6C . . 107(4) no
H6B C6 C4 . . 112(5) no
H6C C6 C4 . . 111(3) no

loop_
_geom_bond_atom_site_label_1
_geom_bond_atom_site_label_2
_geom_bond_site_symmetry_1
_geom_bond_site_symmetry_2
_geom_bond_distance
_geom_bond_publ_flag
C1 Br . . 1.921(3) yes
C2 C1 . . 1.505(5) yes
C4 C1 . . 1.507(5) yes
C3 C2 . . 1.511(7) yes
C4 C2 . . 1.526(6) yes
C5 C2 . . 1.509(6) yes
C6 C4 . . 1.516(7) yes
C3 C4 2_666 . 1.506(5) yes
H1 C1 . . 0.89(4) no
H3A C3 . . 0.98(4) no
H3B C3 . . 0.89(4) no
H5A C5 . . 0.89(4) no
H5B C5 . . 0.86(5) no
H5C C5 . . 0.99(6) no
H6A C6 . . 1.06(6) no
H6B C6 . . 0.95(5) no
H6C C6 . . 0.98(6) no
